data_1518467
loop_
_publ_author_name
'Suizu, Hiroshi'
'Shigeoka, Daisuke'
'Aoyama, Hiroshi'
'Yoshimitsu, Takehiko'

_publ_section_title
;
 Total synthesis of clavilactone B: a radical cyclization-fragmentation
 strategy.
;
_journal_issue 1
_journal_name_full 'Organic letters'
_journal_page_first 126
_journal_page_last 129
_journal_paper_doi 10.1021/ol503356m
_journal_volume 17
_journal_year 2015
_chemical_compound_source 'synthesis as described'
_chemical_formula_moiety 'C18 H26 O4'
_chemical_formula_sum 'C18 H26 O4'
_chemical_formula_weight 306.39
_space_group_crystal_system triclinic
_space_group_IT_number 2
_space_group_name_Hall '-P 1'
_space_group_name_H-M_alt 'P -1'
_symmetry_cell_setting triclinic
_symmetry_Int_Tables_number 2
_symmetry_space_group_name_Hall '-P 1'
_symmetry_space_group_name_H-M 'P -1'
_atom_sites_solution_hydrogens geom
_audit_conform_dict_location ftp://ftp.iucr.org/pub/cif_core.dic
_audit_conform_dict_name cif_core.dic
_audit_conform_dict_version 2.4
_audit_creation_date 2013-10-10T18:23:12-00:00
_audit_creation_method 'WinGX routine CIF_UPDATE'
_cell_angle_alpha 88.709(7)
_cell_angle_beta 83.268(5)
_cell_angle_gamma 76.661(6)
_cell_formula_units_Z 2
_cell_length_a 7.1391(15)
_cell_length_b 7.5445(14)
_cell_length_c 15.455(4)
_cell_measurement_reflns_used 2550
_cell_measurement_temperature 103
_cell_measurement_theta_max 27.4816
_cell_measurement_theta_min 3.0705
_cell_measurement_wavelength 0.71073
_cell_volume 804.4(3)
_computing_cell_refinement 'CrystalClear (Rigaku Inc., 2007)'
_computing_data_collection 'CrystalClear (Rigaku Inc., 2007)'
_computing_data_reduction 'CrystalClear (Rigaku Inc., 2007), SORTAV (Blessing, 1995)'
_computing_molecular_graphics 'Ortep-3 for Windows (Farrugia, 1997)'
_computing_publication_material 'WinGX publication routines (Farrugia, 1999)'
_computing_structure_refinement 'SHELXL-97 (Sheldrick, 2008)'
_computing_structure_solution 'SIR92 (Giacovazzo et al, 1993)'
_diffrn_ambient_temperature 103
_diffrn_detector_area_resol_mean 14.7059
_diffrn_measured_fraction_theta_full 0.986
_diffrn_measured_fraction_theta_max 0.979
_diffrn_measurement_device
;
Mercury2 (2x2 bin mode)
;
_diffrn_measurement_method dtprofit.ref
_diffrn_orient_matrix_type d*Trek
_diffrn_orient_matrix_UB_11 0.0452
_diffrn_orient_matrix_UB_12 0.1342
_diffrn_orient_matrix_UB_13 0.0309
_diffrn_orient_matrix_UB_21 0.1161
_diffrn_orient_matrix_UB_22 -0.0706
_diffrn_orient_matrix_UB_23 -0.0102
_diffrn_orient_matrix_UB_31 -0.0010
_diffrn_orient_matrix_UB_32 0.0072
_diffrn_orient_matrix_UB_33 -0.0648
_diffrn_radiation_monochromator 'Graphite Monochromator'
_diffrn_radiation_probe x-ray
_diffrn_radiation_type MoK\a
_diffrn_radiation_wavelength 0.71073
_diffrn_reflns_av_R_equivalents 0.0124
_diffrn_reflns_Laue_measured_fraction_full 0.986
_diffrn_reflns_Laue_measured_fraction_max 0.979
_diffrn_reflns_limit_h_max 9
_diffrn_reflns_limit_h_min -9
_diffrn_reflns_limit_k_max 6
_diffrn_reflns_limit_k_min -9
_diffrn_reflns_limit_l_max 19
_diffrn_reflns_limit_l_min -20
_diffrn_reflns_number 6336
_diffrn_reflns_point_group_measured_fraction_full 0.986
_diffrn_reflns_point_group_measured_fraction_max 0.979
_diffrn_reflns_reduction_process 'Lp corrections applied'
_diffrn_reflns_theta_full 25.242
_diffrn_reflns_theta_max 27.489
_diffrn_reflns_theta_min 3.07
_exptl_absorpt_coefficient_mu 0.088
_exptl_absorpt_correction_type none
_exptl_crystal_colour colorless
_exptl_crystal_density_diffrn 1.265
_exptl_crystal_density_method 'not measured'
_exptl_crystal_description block
_exptl_crystal_F_000 332
_exptl_crystal_size_max 0.68
_exptl_crystal_size_mid 0.198
_exptl_crystal_size_min 0.196
_refine_diff_density_max 0.332
_refine_diff_density_min -0.278
_refine_diff_density_rms 0.045
_refine_ls_extinction_method none
_refine_ls_goodness_of_fit_ref 0.687
_refine_ls_hydrogen_treatment constr
_refine_ls_matrix_type full
_refine_ls_number_parameters 199
_refine_ls_number_reflns 3600
_refine_ls_number_restraints 0
_refine_ls_restrained_S_all 0.687
_refine_ls_R_factor_all 0.0446
_refine_ls_R_factor_gt 0.0412
_refine_ls_shift/su_max 0
_refine_ls_shift/su_mean 0
_refine_ls_structure_factor_coef Fsqd
_refine_ls_weighting_details 'w=1/[\s^2^(Fo^2^)+(0.1176P)^2^+0.6144P] where P=(Fo^2^+2Fc^2^)/3'
_refine_ls_weighting_scheme calc
_refine_ls_wR_factor_gt 0.1201
_refine_ls_wR_factor_ref 0.1255
_reflns_number_gt 3279
_reflns_number_total 3600
_reflns_threshold_expression 'I > 2\s(I)'
_cod_data_source_file ol503356m_si_002.cif
_cod_data_source_block struct
_cod_depositor_comments 'Adding full bibliography for 1518467--1518468.cif.'
_cod_database_code 1518467

loop_
_symmetry_equiv_pos_site_id
_symmetry_equiv_pos_as_xyz
1 +X,+Y,+Z
2 -X,-Y,-Z

loop_
_atom_site_label
_atom_site_type_symbol
_atom_site_fract_x
_atom_site_fract_y
_atom_site_fract_z
_atom_site_U_iso_or_equiv
_atom_site_adp_type
_atom_site_occupancy
_atom_site_calc_flag
O1 O 0.48342(11) 0.84147(10) 0.09112(5) 0.01690(18) Uani 1 d
H1 H 0.5778 0.8132 0.0522 0.025 Uiso 1 calc
O2 O 0.78344(12) 1.09825(12) 0.39111(6) 0.0238(2) Uani 1 d
O3 O 0.86608(12) 0.79287(12) 0.06343(5) 0.0231(2) Uani 1 d
O4 O 0.33418(12) 0.22210(11) 0.11037(6) 0.0269(2) Uani 1 d
H4 H 0.3713 0.1096 0.1185 0.04 Uiso 1 calc
C1 C 0.99962(16) 0.95324(15) 0.16768(8) 0.0192(2) Uani 1 d
H1A H 1.1111 0.9563 0.128 0.023 Uiso 1 calc
C2 C 0.86035(15) 0.86819(14) 0.14439(7) 0.0167(2) Uani 1 d
C3 C 0.69523(15) 0.86151(13) 0.20272(7) 0.0144(2) Uani 1 d
C4 C 0.51073(15) 0.91151(15) 0.35486(7) 0.0174(2) Uani 1 d
H4A H 0.4912 1.0048 0.4011 0.021 Uiso 1 calc
H4B H 0.3888 0.9281 0.3278 0.021 Uiso 1 calc
C5 C 0.30075(16) 0.58068(15) 0.33598(7) 0.0194(2) Uani 1 d
H5A H 0.2573 0.6994 0.3074 0.023 Uiso 1 calc
H5B H 0.1926 0.5617 0.3787 0.023 Uiso 1 calc
C6 C 0.81584(16) 1.02484(14) 0.30843(7) 0.0180(2) Uani 1 d
C7 C 0.54273(15) 0.77274(14) 0.17406(7) 0.0143(2) Uani 1 d
H7 H 0.426 0.8076 0.2181 0.017 Uiso 1 calc
C8 C 0.55953(15) 0.72264(15) 0.39444(7) 0.0179(2) Uani 1 d
C9 C 0.67417(15) 0.93597(14) 0.28627(7) 0.0153(2) Uani 1 d
C10 C 0.34734(17) 0.42751(15) 0.26629(8) 0.0204(2) Uani 1 d
H10A H 0.4418 0.3231 0.2877 0.024 Uiso 1 calc
H10B H 0.2271 0.3862 0.2613 0.024 Uiso 1 calc
C11 C 0.97517(16) 1.03403(15) 0.24944(8) 0.0197(2) Uani 1 d
H11 H 1.0682 1.0959 0.265 0.024 Uiso 1 calc
C12 C 0.47149(16) 0.58747(15) 0.38359(7) 0.0191(2) Uani 1 d
H12 H 0.5262 0.4763 0.4107 0.023 Uiso 1 calc
C13 C 0.42906(15) 0.47591(14) 0.17450(7) 0.0161(2) Uani 1 d
H13 H 0.3235 0.564 0.1484 0.019 Uiso 1 calc
C14 C 0.49111(16) 0.30749(15) 0.11620(8) 0.0195(2) Uani 1 d
H14A H 0.5395 0.3428 0.0572 0.023 Uiso 1 calc
H14B H 0.5984 0.2198 0.1399 0.023 Uiso 1 calc
C15 C 1.04781(17) 0.73992(17) 0.01095(8) 0.0240(3) Uani 1 d
H15A H 1.0337 0.6675 -0.0387 0.036 Uiso 1 calc
H15B H 1.1437 0.6669 0.0458 0.036 Uiso 1 calc
H15C H 1.0911 0.8489 -0.0103 0.036 Uiso 1 calc
C16 C 0.60316(15) 0.56430(14) 0.17328(7) 0.0157(2) Uani 1 d
H16A H 0.6719 0.5228 0.2247 0.019 Uiso 1 calc
H16B H 0.6945 0.5233 0.1205 0.019 Uiso 1 calc
C17 C 0.9278(2) 1.1796(2) 0.41775(10) 0.0337(3) Uani 1 d
H17A H 0.8885 1.2261 0.4774 0.05 Uiso 1 calc
H17B H 0.9439 1.2803 0.3786 0.05 Uiso 1 calc
H17C H 1.0508 1.0885 0.4157 0.05 Uiso 1 calc
C18 C 0.72898(17) 0.69223(16) 0.44719(8) 0.0224(2) Uani 1 d
H18A H 0.8441 0.7101 0.4101 0.034 Uiso 1 calc
H18B H 0.7538 0.5677 0.4699 0.034 Uiso 1 calc
H18C H 0.6991 0.7791 0.4958 0.034 Uiso 1 calc

loop_
_atom_site_aniso_label
_atom_site_aniso_U_11
_atom_site_aniso_U_22
_atom_site_aniso_U_33
_atom_site_aniso_U_23
_atom_site_aniso_U_13
_atom_site_aniso_U_12
O1 0.0170(4) 0.0196(4) 0.0147(4) 0.0018(3) -0.0028(3) -0.0049(3)
O2 0.0247(4) 0.0264(4) 0.0225(4) -0.0092(3) -0.0048(3) -0.0084(3)
O3 0.0175(4) 0.0374(5) 0.0158(4) -0.0057(3) 0.0022(3) -0.0109(3)
O4 0.0224(4) 0.0186(4) 0.0426(6) -0.0052(4) -0.0081(4) -0.0080(3)
C1 0.0160(5) 0.0216(5) 0.0211(5) 0.0026(4) -0.0022(4) -0.0065(4)
C2 0.0163(5) 0.0183(5) 0.0157(5) 0.0005(4) -0.0025(4) -0.0043(4)
C3 0.0146(5) 0.0126(4) 0.0163(5) 0.0006(4) -0.0026(4) -0.0031(4)
C4 0.0157(5) 0.0192(5) 0.0163(5) -0.0039(4) -0.0004(4) -0.0025(4)
C5 0.0176(5) 0.0231(5) 0.0176(5) 0.0009(4) 0.0010(4) -0.0067(4)
C6 0.0198(5) 0.0153(5) 0.0189(5) -0.0025(4) -0.0052(4) -0.0026(4)
C7 0.0146(5) 0.0154(5) 0.0135(5) 0.0001(4) -0.0014(4) -0.0044(4)
C8 0.0163(5) 0.0237(5) 0.0124(5) -0.0010(4) 0.0012(4) -0.0029(4)
C9 0.0149(5) 0.0136(5) 0.0171(5) -0.0001(4) -0.0025(4) -0.0021(4)
C10 0.0215(5) 0.0199(5) 0.0214(6) 0.0011(4) -0.0012(4) -0.0091(4)
C11 0.0171(5) 0.0185(5) 0.0255(6) 0.0006(4) -0.0066(4) -0.0062(4)
C12 0.0183(5) 0.0229(5) 0.0148(5) 0.0017(4) 0.0010(4) -0.0039(4)
C13 0.0162(5) 0.0145(5) 0.0186(5) 0.0001(4) -0.0035(4) -0.0046(4)
C14 0.0194(5) 0.0165(5) 0.0242(6) -0.0023(4) -0.0036(4) -0.0065(4)
C15 0.0183(5) 0.0313(6) 0.0194(6) -0.0023(4) 0.0014(4) -0.0013(5)
C16 0.0148(5) 0.0152(5) 0.0172(5) -0.0008(4) -0.0019(4) -0.0040(4)
C17 0.0290(7) 0.0404(7) 0.0353(7) -0.0175(6) -0.0078(5) -0.0120(6)
C18 0.0214(5) 0.0277(6) 0.0182(5) 0.0009(4) -0.0041(4) -0.0054(4)

loop_
_atom_type_symbol
_atom_type_number_in_cell
_atom_type_description
_atom_type_scat_dispersion_real
_atom_type_scat_dispersion_imag
_atom_type_scat_source
C 36 C 0.0033 0.0016 'International Tables Vol C Tables 4.2.6.8 and 6.1.1.4'
H 52 H 0 0 'International Tables Vol C Tables 4.2.6.8 and 6.1.1.4'
O 8 O 0.0106 0.006 'International Tables Vol C Tables 4.2.6.8 and 6.1.1.4'

loop_
_geom_angle_atom_site_label_1
_geom_angle_atom_site_label_2
_geom_angle_atom_site_label_3
_geom_angle
C7 O1 H1 109.5
C6 O2 C17 117.20(10)
C2 O3 C15 118.89(9)
C14 O4 H4 109.5
C2 C1 C11 119.54(10)
C2 C1 H1A 120.2
C11 C1 H1A 120.2
O3 C2 C1 123.92(10)
O3 C2 C3 115.22(9)
C1 C2 C3 120.80(10)
C9 C3 C2 119.79(10)
C9 C3 C7 120.82(9)
C2 C3 C7 119.38(9)
C8 C4 C9 110.14(9)
C8 C4 H4A 109.6
C9 C4 H4A 109.6
C8 C4 H4B 109.6
C9 C4 H4B 109.6
H4A C4 H4B 108.1
C12 C5 C10 113.02(9)
C12 C5 H5A 109
C10 C5 H5A 109
C12 C5 H5B 109
C10 C5 H5B 109
H5A C5 H5B 107.8
O2 C6 C11 123.82(10)
O2 C6 C9 115.41(10)
C11 C6 C9 120.77(10)
O1 C7 C3 111.91(8)
O1 C7 C16 111.10(8)
C3 C7 C16 113.16(8)
O1 C7 H7 106.7
C3 C7 H7 106.7
C16 C7 H7 106.7
C12 C8 C18 120.22(10)
C12 C8 C4 126.02(10)
C18 C8 C4 113.71(9)
C3 C9 C6 118.62(10)
C3 C9 C4 121.38(9)
C6 C9 C4 119.86(10)
C13 C10 C5 116.71(9)
C13 C10 H10A 108.1
C5 C10 H10A 108.1
C13 C10 H10B 108.1
C5 C10 H10B 108.1
H10A C10 H10B 107.3
C6 C11 C1 120.39(10)
C6 C11 H11 119.8
C1 C11 H11 119.8
C8 C12 C5 131.31(10)
C8 C12 H12 114.3
C5 C12 H12 114.3
C14 C13 C10 110.92(9)
C14 C13 C16 107.93(9)
C10 C13 C16 113.94(9)
C14 C13 H13 108
C10 C13 H13 108
C16 C13 H13 108
O4 C14 C13 111.46(9)
O4 C14 H14A 109.3
C13 C14 H14A 109.3
O4 C14 H14B 109.3
C13 C14 H14B 109.3
H14A C14 H14B 108
O3 C15 H15A 109.5
O3 C15 H15B 109.5
H15A C15 H15B 109.5
O3 C15 H15C 109.5
H15A C15 H15C 109.5
H15B C15 H15C 109.5
C7 C16 C13 112.43(8)
C7 C16 H16A 109.1
C13 C16 H16A 109.1
C7 C16 H16B 109.1
C13 C16 H16B 109.1
H16A C16 H16B 107.8
O2 C17 H17A 109.5
O2 C17 H17B 109.5
H17A C17 H17B 109.5
O2 C17 H17C 109.5
H17A C17 H17C 109.5
H17B C17 H17C 109.5
C8 C18 H18A 109.5
C8 C18 H18B 109.5
H18A C18 H18B 109.5
C8 C18 H18C 109.5
H18A C18 H18C 109.5
H18B C18 H18C 109.5

loop_
_geom_bond_atom_site_label_1
_geom_bond_atom_site_label_2
_geom_bond_distance
O1 C7 1.4447(13)
O1 H1 0.84
O2 C6 1.3771(14)
O2 C17 1.4180(15)
O3 C2 1.3782(14)
O3 C15 1.4246(14)
O4 C14 1.4274(13)
O4 H4 0.84
C1 C2 1.3851(15)
C1 C11 1.3903(17)
C1 H1A 0.95
C2 C3 1.4074(15)
C3 C9 1.3978(15)
C3 C7 1.5142(14)
C4 C8 1.5191(15)
C4 C9 1.5231(15)
C4 H4A 0.99
C4 H4B 0.99
C5 C12 1.5068(16)
C5 C10 1.5495(16)
C5 H5A 0.99
C5 H5B 0.99
C6 C11 1.3858(17)
C6 C9 1.4121(15)
C7 C16 1.5316(14)
C7 H7 1
C8 C12 1.3384(16)
C8 C18 1.5085(15)
C10 C13 1.5385(16)
C10 H10A 0.99
C10 H10B 0.99
C11 H11 0.95
C12 H12 0.95
C13 C14 1.5234(15)
C13 C16 1.5383(14)
C13 H13 1
C14 H14A 0.99
C14 H14B 0.99
C15 H15A 0.98
C15 H15B 0.98
C15 H15C 0.98
C16 H16A 0.99
C16 H16B 0.99
C17 H17A 0.98
C17 H17B 0.98
C17 H17C 0.98
C18 H18A 0.98
C18 H18B 0.98
C18 H18C 0.98

loop_
_geom_torsion_atom_site_label_1
_geom_torsion_atom_site_label_2
_geom_torsion_atom_site_label_3
_geom_torsion_atom_site_label_4
_geom_torsion
C15 O3 C2 C1 23.02(16)
C15 O3 C2 C3 -159.97(10)
C11 C1 C2 O3 176.40(10)
C11 C1 C2 C3 -0.45(17)
O3 C2 C3 C9 -179.30(9)
C1 C2 C3 C9 -2.20(16)
O3 C2 C3 C7 0.94(14)
C1 C2 C3 C7 178.05(9)
C17 O2 C6 C11 -3.19(17)
C17 O2 C6 C9 176.50(10)
C9 C3 C7 O1 129.79(10)
C2 C3 C7 O1 -50.46(12)
C9 C3 C7 C16 -103.77(11)
C2 C3 C7 C16 75.99(12)
C9 C4 C8 C12 -110.95(12)
C9 C4 C8 C18 66.65(12)
C2 C3 C9 C6 3.20(15)
C7 C3 C9 C6 -177.05(9)
C2 C3 C9 C4 -172.52(9)
C7 C3 C9 C4 7.24(15)
O2 C6 C9 C3 178.64(9)
C11 C6 C9 C3 -1.66(16)
O2 C6 C9 C4 -5.57(15)
C11 C6 C9 C4 174.13(10)
C8 C4 C9 C3 78.44(12)
C8 C4 C9 C6 -97.22(11)
C12 C5 C10 C13 -88.34(12)
O2 C6 C11 C1 178.70(10)
C9 C6 C11 C1 -0.97(17)
C2 C1 C11 C6 2.03(17)
C18 C8 C12 C5 179.14(11)
C4 C8 C12 C5 -3.41(19)
C10 C5 C12 C8 124.20(13)
C5 C10 C13 C14 173.00(9)
C5 C10 C13 C16 50.98(13)
C10 C13 C14 O4 57.39(12)
C16 C13 C14 O4 -177.14(9)
O1 C7 C16 C13 -72.28(11)
C3 C7 C16 C13 160.85(9)
C14 C13 C16 C7 142.36(9)
C10 C13 C16 C7 -93.99(11)
